data_4311891
loop_
_publ_author_name
'F. Albert Cotton'
'James P. Donahue'
'Michael B. Hall'
'Carlos A. Murillo'
'Dino Villagr\'an'

_publ_contact_author_phone 979-845-4432
_publ_section_title
;
 Reaction Products of W(CO)6 with Formamidines; Electronic Structure of a
 W2(\m-CO)2 Core with Unsymmetric Bridging Carbonyls
;
_journal_name_full 'Inorganic Chemistry'
_journal_page_first 6954
_journal_page_last 6964
_journal_paper_doi 10.1021/ic049116c
_journal_volume 43
_journal_year 2004
_chemical_formula_sum 'C58 H31 Cl18 N9 O W2'
_chemical_formula_weight 1875.72
_chemical_melting_point ?
_chemical_name_common W2(D(Cl)PhF)4(mu-o)(mu-N-C6H3Cl2)
_chemical_name_systematic
;
 ?
;
_space_group_IT_number 2
_symmetry_cell_setting triclinic
_symmetry_space_group_name_Hall '-P 1'
_symmetry_space_group_name_H-M 'P -1'
_atom_sites_solution_hydrogens geom
_atom_sites_solution_primary direct
_atom_sites_solution_secondary difmap
_audit_creation_method SHELXL-97
_cell_angle_alpha 72.053(5)
_cell_angle_beta 75.449(4)
_cell_angle_gamma 71.703(5)
_cell_formula_units_Z 2
_cell_length_a 12.708(3)
_cell_length_b 13.846(4)
_cell_length_c 21.235(6)
_cell_measurement_reflns_used 3839
_cell_measurement_temperature 213(2)
_cell_measurement_theta_max 24.831
_cell_measurement_theta_min 2.434
_cell_volume 3325.1(16)
_computing_cell_refinement 'SAINT V 6.28A 2001'
_computing_data_collection 'SMART V 5.618 2000'
_computing_data_reduction 'SAINT V 6.28A 2001'
_computing_molecular_graphics 'SHELXTL V. 5.03 (Siemens, 1994)'
_computing_publication_material CIFTAB
_computing_structure_refinement 'SHELXL-97 (Sheldrick, 1997)'
_computing_structure_solution 'SHELXS-97 (Sheldrick, 1990)'
_diffrn_ambient_temperature 213(2)
_diffrn_measured_fraction_theta_full 0.992
_diffrn_measured_fraction_theta_max 0.992
_diffrn_measurement_device 'Bruker SMART 1000'
_diffrn_measurement_device_type 'area detector'
_diffrn_measurement_method 'omega scans'
_diffrn_radiation_monochromator graphite
_diffrn_radiation_source 'normal-focus sealed tube'
_diffrn_radiation_type MoK\a
_diffrn_radiation_wavelength 0.71073
_diffrn_reflns_av_R_equivalents 0.0406
_diffrn_reflns_av_sigmaI/netI 0.0750
_diffrn_reflns_limit_h_max 13
_diffrn_reflns_limit_h_min -13
_diffrn_reflns_limit_k_max 14
_diffrn_reflns_limit_k_min -12
_diffrn_reflns_limit_l_max 22
_diffrn_reflns_limit_l_min -20
_diffrn_reflns_number 15716
_diffrn_reflns_theta_full 22.57
_diffrn_reflns_theta_max 22.57
_diffrn_reflns_theta_min 1.60
_diffrn_standards_number 'none (area detector data)'
_exptl_absorpt_coefficient_mu 4.229
_exptl_absorpt_correction_T_max 0.8872
_exptl_absorpt_correction_T_min 0.6581
_exptl_absorpt_correction_type multi-scan
_exptl_crystal_colour green
_exptl_crystal_density_diffrn 1.874
_exptl_crystal_density_method 'not measured'
_exptl_crystal_description plate
_exptl_crystal_F_000 1808
_exptl_crystal_size_max 0.11
_exptl_crystal_size_mid 0.07
_exptl_crystal_size_min 0.03
_refine_diff_density_max 3.606
_refine_diff_density_min -1.171
_refine_diff_density_rms 0.165
_refine_ls_extinction_method none
_refine_ls_goodness_of_fit_ref 1.041
_refine_ls_hydrogen_treatment noref
_refine_ls_matrix_type full
_refine_ls_number_parameters 778
_refine_ls_number_reflns 8693
_refine_ls_number_restraints 0
_refine_ls_restrained_S_all 1.041
_refine_ls_R_factor_all 0.0873
_refine_ls_R_factor_gt 0.0510
_refine_ls_shift/su_max 0.001
_refine_ls_shift/su_mean 0.000
_refine_ls_structure_factor_coef Fsqd
_refine_ls_weighting_details 'calc w=1/[\s^2^(Fo^2^)+(0.0615P)^2^+5.9102P] where P=(Fo^2^+2Fc^2^)/3'
_refine_ls_weighting_scheme calc
_refine_ls_wR_factor_gt 0.1122
_refine_ls_wR_factor_ref 0.1299
_reflns_number_gt 5925
_reflns_number_total 8693
_reflns_threshold_expression I>2sigma(I)
_cod_data_source_file ic049116csi20040706_041210_7.cif
_cod_data_source_block 5
_cod_depositor_comments
;
The following automatic conversions were performed:
'_geom_bond_publ_flag' value 'Y' changed to 'y' according to
'/home/adriana/struct/CIF-dictionaries/cif_core.dic' dictionary named
'cif_core.dic' version 2.4.1 from 2010-06-29 (32
times).

'_geom_bond_publ_flag' value 'N' changed to 'n' according to
'/home/adriana/struct/CIF-dictionaries/cif_core.dic' dictionary named
'cif_core.dic' version 2.4.1 from 2010-06-29 (72
times).

'_geom_angle_publ_flag' value 'Y' changed to 'y' according to
'/home/adriana/struct/CIF-dictionaries/cif_core.dic' dictionary named
'cif_core.dic' version 2.4.1 from 2010-06-29 (84
times).

'_geom_angle_publ_flag' value 'N' changed to 'n' according to
'/home/adriana/struct/CIF-dictionaries/cif_core.dic' dictionary named
'cif_core.dic' version 2.4.1 from 2010-06-29 (116 times).

Automatic conversion script
Id: cif_fix_enum 1555 2011-01-17 13:19:09Z saulius 

The following automatic conversions were performed:

'_chemical_melting_point' value 'not measured' was changed to '?' -
the value is undefined or not given.

Automatic conversion script
Id: cif_fix_values 1569 2011-02-09 13:29:24Z adriana 

The following automatic conversions were performed:
data name '_publ_contact_author-phone' replaced with
'_publ_contact_author_phone' as specified in the replacement file
'/home/antanas/src/cod-tools/trunk/data/replacement-values/replacement_tags.lst'.

Automatic conversion script
Id: cif_correct_tags 4998 2017-03-02 13:24:31Z antanas 
;
_cod_original_cell_volume 3325.0(15)
_cod_database_code 4311891

loop_
_symmetry_equiv_pos_as_xyz
'x, y, z'
'-x, -y, -z'

loop_
_atom_site_label
_atom_site_type_symbol
_atom_site_fract_x
_atom_site_fract_y
_atom_site_fract_z
_atom_site_U_iso_or_equiv
_atom_site_adp_type
_atom_site_occupancy
_atom_site_symmetry_multiplicity
_atom_site_calc_flag
_atom_site_refinement_flags
_atom_site_disorder_assembly
_atom_site_disorder_group
W1 W 1.00330(4) 0.68028(3) 0.26845(2) 0.03107(17) Uani 1 1 d . . .
W2 W 1.02373(4) 0.85408(3) 0.24851(2) 0.03124(17) Uani 1 1 d . . .
Cl1 Cl 1.3366(3) 0.8960(3) -0.02716(17) 0.0652(11) Uani 1 1 d . . .
Cl2 Cl 1.4850(3) 0.5033(3) 0.1211(2) 0.0849(14) Uani 1 1 d . . .
Cl3 Cl 1.4301(3) 0.2823(3) 0.3367(2) 0.0828(14) Uani 1 1 d . . .
Cl4 Cl 1.0456(3) 0.2925(2) 0.51476(17) 0.0629(11) Uani 1 1 d . . .
Cl5 Cl 1.4951(3) 0.8944(4) 0.3131(2) 0.0854(14) Uani 1 1 d . . .
Cl6 Cl 1.0986(4) 1.0781(4) 0.4392(3) 0.0981(16) Uani 1 1 d . . .
Cl7 Cl 0.8882(5) 0.4522(4) 0.0977(3) 0.1079(17) Uani 1 1 d . . .
Cl8 Cl 0.5218(4) 0.6223(4) 0.2567(4) 0.135(3) Uani 1 1 d . . .
Cl9 Cl 0.9741(4) 1.2210(3) -0.0151(2) 0.0961(17) Uani 1 1 d . . .
Cl10 Cl 0.6144(5) 1.2588(4) 0.1810(3) 0.133(2) Uani 1 1 d . . .
Cl11 Cl 1.2877(4) 0.1535(3) 0.2395(2) 0.0916(15) Uani 1 1 d . . .
Cl12 Cl 1.2997(4) 0.4831(3) 0.02519(19) 0.0815(13) Uani 1 1 d . . .
Cl13 Cl 0.6857(4) 0.3333(3) 0.51602(19) 0.0796(14) Uani 1 1 d . . .
Cl14 Cl 0.5701(3) 0.7530(3) 0.47488(19) 0.0686(11) Uani 1 1 d . . .
Cl15 Cl 1.5315(3) 0.8906(3) 0.11628(19) 0.0680(11) Uani 1 1 d . . .
Cl16 Cl 1.2595(3) 1.2501(3) -0.00336(18) 0.0644(11) Uani 1 1 d . . .
Cl17 Cl 0.6381(3) 0.9896(3) 0.47301(19) 0.0709(12) Uani 1 1 d . . .
Cl18 Cl 0.7153(4) 1.3579(3) 0.3205(2) 0.0835(13) Uani 1 1 d . . .
O1 O 0.9132(6) 0.7878(6) 0.3160(4) 0.037(2) Uani 1 1 d . . .
N1 N 1.1145(7) 0.7478(7) 0.1991(4) 0.032(2) Uani 1 1 d . . .
N2 N 1.1180(8) 0.6258(7) 0.3359(4) 0.035(2) Uani 1 1 d . . .
N3 N 1.1335(8) 0.7942(7) 0.3209(5) 0.039(3) Uani 1 1 d . . .
N4 N 0.8862(7) 0.7414(7) 0.2005(5) 0.034(2) Uani 1 1 d . . .
N5 N 0.9075(7) 0.9081(7) 0.1820(4) 0.032(2) Uani 1 1 d . . .
N6 N 1.0480(8) 0.5244(7) 0.2490(4) 0.033(2) Uani 1 1 d . . .
N7 N 0.9084(7) 0.5671(7) 0.3281(5) 0.041(3) Uani 1 1 d . . .
N8 N 1.1094(7) 0.9805(6) 0.1970(4) 0.029(2) Uani 1 1 d . . .
N9 N 0.9576(8) 1.0061(7) 0.2740(5) 0.037(3) Uani 1 1 d . . .
C1 C 1.2103(9) 0.7338(8) 0.1508(6) 0.035(3) Uani 1 1 d . . .
C2 C 1.2269(10) 0.8107(9) 0.0908(6) 0.042(3) Uani 1 1 d . . .
H2 H 1.1717 0.8748 0.0830 0.050 Uiso 1 1 calc R . .
C3 C 1.3210(12) 0.7945(11) 0.0437(6) 0.048(4) Uani 1 1 d . . .
C4 C 1.4052(12) 0.7048(12) 0.0502(7) 0.059(4) Uani 1 1 d . . .
H4 H 1.4704 0.6958 0.0175 0.071 Uiso 1 1 calc R . .
C5 C 1.3876(11) 0.6255(11) 0.1097(7) 0.057(4) Uani 1 1 d . . .
C6 C 1.2927(10) 0.6395(10) 0.1591(7) 0.046(3) Uani 1 1 d . . .
H6 H 1.2845 0.5852 0.1981 0.055 Uiso 1 1 calc R . .
C7 C 1.1622(10) 0.6913(9) 0.3487(6) 0.035(3) Uani 1 1 d . . .
H7 H 1.2148 0.6646 0.3781 0.042 Uiso 1 1 calc R . .
C8 C 1.1610(10) 0.5144(8) 0.3691(6) 0.035(3) Uani 1 1 d . . .
C9 C 1.2663(10) 0.4596(9) 0.3431(6) 0.042(3) Uani 1 1 d . . .
H9 H 1.3132 0.4949 0.3081 0.051 Uiso 1 1 calc R . .
C10 C 1.3016(10) 0.3517(9) 0.3696(6) 0.041(3) Uani 1 1 d . . .
C11 C 1.2330(11) 0.3003(9) 0.4221(6) 0.043(3) Uani 1 1 d . . .
H11 H 1.2564 0.2273 0.4399 0.052 Uiso 1 1 calc R . .
C12 C 1.1320(11) 0.3565(9) 0.4473(6) 0.041(3) Uani 1 1 d . . .
C13 C 1.0926(10) 0.4633(8) 0.4207(5) 0.034(3) Uani 1 1 d . . .
H13 H 1.0204 0.5001 0.4376 0.041 Uiso 1 1 calc R . .
C14 C 1.1864(11) 0.8542(9) 0.3411(6) 0.040(3) Uani 1 1 d . . .
C15 C 1.3034(11) 0.8421(10) 0.3222(6) 0.044(3) Uani 1 1 d . . .
H15 H 1.3473 0.7928 0.2975 0.053 Uiso 1 1 calc R . .
C16 C 1.3535(12) 0.9028(11) 0.3400(7) 0.052(4) Uani 1 1 d . . .
C17 C 1.2946(14) 0.9731(12) 0.3767(8) 0.063(4) Uani 1 1 d . . .
H17 H 1.3308 1.0131 0.3885 0.075 Uiso 1 1 calc R . .
C18 C 1.1799(14) 0.9847(11) 0.3965(7) 0.059(4) Uani 1 1 d . . .
C19 C 1.1244(12) 0.9261(10) 0.3794(6) 0.048(4) Uani 1 1 d . . .
H19 H 1.0464 0.9349 0.3935 0.058 Uiso 1 1 calc R . .
C20 C 0.8588(10) 0.8435(9) 0.1725(6) 0.040(3) Uani 1 1 d . . .
H20 H 0.8031 0.8708 0.1452 0.048 Uiso 1 1 calc R . .
C21 C 0.8220(11) 0.6802(9) 0.1914(7) 0.040(3) Uani 1 1 d . . .
C22 C 0.8742(12) 0.6122(10) 0.1510(7) 0.050(4) Uani 1 1 d . . .
H22 H 0.9479 0.6120 0.1280 0.060 Uiso 1 1 calc R . .
C23 C 0.8214(14) 0.5436(11) 0.1430(8) 0.062(4) Uani 1 1 d . . .
C24 C 0.7101(15) 0.5484(12) 0.1748(9) 0.077(5) Uani 1 1 d . . .
H24 H 0.6709 0.5048 0.1694 0.092 Uiso 1 1 calc R . .
C25 C 0.6588(12) 0.6191(11) 0.2145(9) 0.067(5) Uani 1 1 d . . .
C26 C 0.7142(12) 0.6841(10) 0.2226(8) 0.061(4) Uani 1 1 d . . .
H26 H 0.6773 0.7314 0.2497 0.073 Uiso 1 1 calc R . .
C27 C 0.8676(10) 1.0193(9) 0.1486(6) 0.039(3) Uani 1 1 d . . .
C28 C 0.9316(10) 1.0606(9) 0.0896(6) 0.044(3) Uani 1 1 d . . .
H28 H 0.9982 1.0182 0.0707 0.052 Uiso 1 1 calc R . .
C29 C 0.8954(13) 1.1660(11) 0.0588(7) 0.060(4) Uani 1 1 d . . .
C30 C 0.7975(15) 1.2284(11) 0.0873(9) 0.072(5) Uani 1 1 d . . .
H30 H 0.7736 1.3005 0.0670 0.086 Uiso 1 1 calc R . .
C31 C 0.7372(14) 1.1831(12) 0.1450(8) 0.071(5) Uani 1 1 d . . .
C32 C 0.7694(11) 1.0791(10) 0.1770(7) 0.049(4) Uani 1 1 d . . .
H32 H 0.7259 1.0497 0.2169 0.059 Uiso 1 1 calc R . .
C33 C 0.9692(10) 0.4968(10) 0.2981(6) 0.042(3) Uiso 1 1 d . . .
H33 H 0.9581 0.4290 0.3105 0.050 Uiso 1 1 calc R . .
C34 C 1.1250(11) 0.4555(9) 0.2119(6) 0.040(3) Uani 1 1 d . . .
C35 C 1.1678(11) 0.4953(9) 0.1440(6) 0.044(3) Uani 1 1 d . . .
H35 H 1.1427 0.5671 0.1237 0.053 Uiso 1 1 calc R . .
C36 C 1.2436(13) 0.4323(10) 0.1080(7) 0.058(4) Uani 1 1 d . . .
C37 C 1.2841(13) 0.3252(11) 0.1372(8) 0.069(4) Uani 1 1 d . . .
H37 H 1.3397 0.2812 0.1125 0.082 Uiso 1 1 calc R . .
C38 C 1.2401(13) 0.2867(9) 0.2026(7) 0.056(4) Uani 1 1 d . . .
C39 C 1.1643(12) 0.3490(9) 0.2400(7) 0.049(4) Uani 1 1 d . . .
H39 H 1.1378 0.3200 0.2853 0.059 Uiso 1 1 calc R . .
C40 C 0.8174(11) 0.5586(10) 0.3831(6) 0.044(3) Uani 1 1 d . . .
C41 C 0.7476(10) 0.6482(10) 0.4008(6) 0.046(3) Uani 1 1 d . . .
H41 H 0.7599 0.7144 0.3771 0.055 Uiso 1 1 calc R . .
C42 C 0.6587(11) 0.6397(10) 0.4541(7) 0.052(4) Uani 1 1 d . . .
C43 C 0.6359(12) 0.5454(11) 0.4907(7) 0.057(4) Uiso 1 1 d . . .
H43 H 0.5741 0.5410 0.5258 0.068 Uiso 1 1 calc R . .
C44 C 0.7105(12) 0.4571(11) 0.4721(7) 0.060(4) Uani 1 1 d . . .
C45 C 0.8019(11) 0.4591(11) 0.4203(7) 0.054(4) Uani 1 1 d . . .
H45 H 0.8514 0.3970 0.4105 0.065 Uiso 1 1 calc R . .
C46 C 1.0378(8) 1.0454(8) 0.2308(5) 0.025(3) Uiso 1 1 d . . .
H46 H 1.0429 1.1140 0.2250 0.030 Uiso 1 1 calc R . .
C47 C 1.2024(9) 1.0104(9) 0.1515(6) 0.037(3) Uani 1 1 d . . .
C48 C 1.3081(10) 0.9453(9) 0.1543(6) 0.038(3) Uani 1 1 d . . .
H48 H 1.3189 0.8807 0.1866 0.046 Uiso 1 1 calc R . .
C49 C 1.3973(10) 0.9740(10) 0.1103(6) 0.044(3) Uani 1 1 d . . .
C50 C 1.3865(10) 1.0692(10) 0.0616(7) 0.049(4) Uani 1 1 d . . .
H50 H 1.4492 1.0886 0.0319 0.058 Uiso 1 1 calc R . .
C51 C 1.2801(11) 1.1326(9) 0.0593(6) 0.044(3) Uani 1 1 d . . .
C52 C 1.1875(10) 1.1068(9) 0.1025(6) 0.043(3) Uani 1 1 d . . .
H52 H 1.1154 1.1524 0.0994 0.052 Uiso 1 1 calc R . .
C53 C 0.8686(10) 1.0631(9) 0.3129(6) 0.041(3) Uani 1 1 d . . .
C54 C 0.8061(10) 1.0057(10) 0.3675(6) 0.043(3) Uani 1 1 d . . .
H54 H 0.8238 0.9320 0.3770 0.051 Uiso 1 1 calc R . .
C55 C 0.7177(11) 1.0600(10) 0.4071(7) 0.049(4) Uani 1 1 d . . .
C56 C 0.6920(11) 1.1676(9) 0.3937(7) 0.053(4) Uani 1 1 d . . .
H56 H 0.6332 1.2039 0.4214 0.064 Uiso 1 1 calc R . .
C57 C 0.7534(12) 1.2211(10) 0.3393(7) 0.057(4) Uani 1 1 d . . .
C58 C 0.8390(11) 1.1720(10) 0.2991(6) 0.048(4) Uani 1 1 d . . .
H58 H 0.8789 1.2111 0.2618 0.057 Uiso 1 1 calc R . .

loop_
_atom_site_aniso_label
_atom_site_aniso_U_11
_atom_site_aniso_U_22
_atom_site_aniso_U_33
_atom_site_aniso_U_23
_atom_site_aniso_U_13
_atom_site_aniso_U_12
W1 0.0309(3) 0.0215(3) 0.0300(3) 0.0031(2) -0.0015(2) -0.0042(2)
W2 0.0304(3) 0.0214(3) 0.0305(3) 0.0016(2) 0.0024(2) -0.0047(2)
Cl1 0.073(3) 0.082(3) 0.045(2) -0.005(2) 0.0029(19) -0.047(2)
Cl2 0.061(3) 0.080(3) 0.094(3) -0.035(3) -0.017(2) 0.024(2)
Cl3 0.061(3) 0.071(3) 0.072(3) -0.009(2) -0.002(2) 0.028(2)
Cl4 0.089(3) 0.0320(18) 0.048(2) 0.0067(16) 0.0059(19) -0.0179(18)
Cl5 0.068(3) 0.099(3) 0.093(3) -0.005(3) -0.021(2) -0.041(3)
Cl6 0.122(4) 0.093(3) 0.105(4) -0.062(3) 0.011(3) -0.050(3)
Cl7 0.136(5) 0.102(4) 0.123(4) -0.062(3) -0.030(4) -0.043(3)
Cl8 0.047(3) 0.081(3) 0.276(8) -0.054(4) 0.002(4) -0.031(2)
Cl9 0.092(3) 0.084(3) 0.093(3) 0.054(3) -0.038(3) -0.052(3)
Cl10 0.144(5) 0.084(4) 0.107(4) -0.032(3) -0.022(4) 0.068(3)
Cl11 0.143(4) 0.027(2) 0.085(3) -0.004(2) -0.036(3) 0.009(2)
Cl12 0.114(4) 0.052(2) 0.053(2) -0.009(2) 0.001(2) -0.004(2)
Cl13 0.104(3) 0.078(3) 0.061(2) 0.027(2) -0.025(2) -0.065(3)
Cl14 0.057(2) 0.082(3) 0.059(2) -0.018(2) 0.0067(19) -0.019(2)
Cl15 0.041(2) 0.072(3) 0.065(2) 0.008(2) -0.0047(19) -0.0059(18)
Cl16 0.067(2) 0.050(2) 0.060(2) 0.0192(19) -0.0101(19) -0.0259(19)
Cl17 0.053(2) 0.071(3) 0.065(3) -0.009(2) 0.016(2) -0.013(2)
Cl18 0.101(3) 0.034(2) 0.104(3) -0.026(2) -0.011(3) 0.001(2)
O1 0.038(5) 0.036(5) 0.026(4) 0.003(4) 0.001(4) -0.010(4)
N1 0.033(6) 0.028(5) 0.026(5) -0.001(4) -0.004(5) -0.005(4)
N2 0.038(6) 0.034(6) 0.024(5) -0.007(5) 0.005(5) -0.008(5)
N3 0.050(7) 0.023(6) 0.036(6) -0.001(5) 0.003(5) -0.012(5)
N4 0.028(6) 0.024(6) 0.044(6) -0.001(5) -0.012(5) -0.003(4)
N5 0.030(6) 0.020(5) 0.033(6) 0.005(4) 0.002(5) -0.007(4)
N6 0.054(7) 0.017(5) 0.026(5) -0.001(4) -0.006(5) -0.012(5)
N7 0.023(6) 0.035(6) 0.046(6) 0.011(5) 0.000(5) -0.006(5)
N8 0.027(5) 0.022(5) 0.029(5) -0.005(4) 0.006(4) -0.003(4)
N9 0.029(6) 0.031(6) 0.036(6) -0.002(5) 0.005(5) -0.002(5)
C1 0.025(7) 0.026(7) 0.047(8) -0.010(6) 0.002(6) -0.003(5)
C2 0.044(8) 0.033(7) 0.041(8) -0.002(6) -0.004(7) -0.008(6)
C3 0.056(10) 0.061(9) 0.034(8) -0.012(7) -0.002(7) -0.028(8)
C4 0.046(9) 0.085(12) 0.039(9) -0.027(8) -0.002(7) 0.001(8)
C5 0.045(9) 0.063(10) 0.058(10) -0.030(8) -0.007(8) 0.008(7)
C6 0.047(8) 0.038(8) 0.048(8) -0.011(7) 0.000(7) -0.011(7)
C7 0.033(7) 0.036(8) 0.030(7) -0.005(6) -0.004(6) -0.007(6)
C8 0.049(8) 0.022(7) 0.032(7) -0.009(6) -0.015(6) 0.002(6)
C9 0.044(8) 0.041(8) 0.036(7) -0.006(6) -0.009(6) -0.004(6)
C10 0.041(8) 0.027(7) 0.045(8) -0.008(6) -0.013(7) 0.009(6)
C11 0.057(9) 0.021(7) 0.040(8) -0.011(6) -0.008(7) 0.009(6)
C12 0.072(10) 0.019(7) 0.029(7) 0.007(6) -0.019(7) -0.013(6)
C13 0.033(7) 0.028(7) 0.031(7) -0.003(6) -0.003(6) -0.002(5)
C14 0.051(9) 0.021(7) 0.041(8) 0.008(6) -0.004(7) -0.019(6)
C15 0.052(9) 0.043(8) 0.035(8) -0.002(6) -0.018(7) -0.010(7)
C16 0.059(10) 0.055(9) 0.041(8) -0.003(7) -0.011(7) -0.021(8)
C17 0.080(12) 0.058(10) 0.065(11) 0.001(9) -0.020(9) -0.048(9)
C18 0.089(13) 0.054(9) 0.050(9) -0.014(8) -0.014(9) -0.037(9)
C19 0.061(10) 0.048(8) 0.037(8) -0.007(7) -0.006(7) -0.019(7)
C20 0.040(8) 0.025(8) 0.043(8) 0.000(6) -0.008(6) -0.002(6)
C21 0.046(9) 0.021(7) 0.043(8) 0.008(6) -0.019(7) -0.003(6)
C22 0.054(9) 0.043(8) 0.058(9) 0.020(8) -0.033(8) -0.034(8)
C23 0.082(12) 0.040(9) 0.065(10) 0.004(8) -0.036(9) -0.016(8)
C24 0.080(13) 0.039(9) 0.128(16) -0.001(10) -0.057(12) -0.026(9)
C25 0.044(9) 0.042(9) 0.123(15) -0.006(9) -0.036(9) -0.019(7)
C26 0.055(10) 0.036(8) 0.083(11) -0.002(8) -0.010(9) -0.015(7)
C27 0.039(8) 0.029(7) 0.036(7) 0.010(6) -0.013(6) -0.004(6)
C28 0.033(7) 0.037(8) 0.047(8) 0.012(6) -0.012(6) -0.007(6)
C29 0.080(12) 0.045(9) 0.054(9) 0.012(8) -0.019(9) -0.035(8)
C30 0.101(14) 0.028(8) 0.084(13) 0.000(9) -0.049(11) -0.003(9)
C31 0.083(12) 0.044(10) 0.064(11) -0.019(9) -0.014(10) 0.019(8)
C32 0.055(9) 0.036(8) 0.046(8) -0.001(7) -0.014(7) 0.000(7)
C34 0.057(9) 0.030(7) 0.044(8) -0.008(6) -0.022(7) -0.016(6)
C35 0.076(10) 0.011(6) 0.038(8) -0.001(6) -0.023(7) 0.002(6)
C36 0.098(12) 0.034(8) 0.040(8) -0.016(7) -0.008(8) -0.012(8)
C37 0.079(11) 0.041(9) 0.071(11) -0.022(8) -0.005(9) 0.007(8)
C38 0.105(12) 0.016(7) 0.038(8) -0.003(6) -0.027(8) 0.004(7)
C39 0.078(10) 0.020(7) 0.047(8) 0.000(6) -0.023(8) -0.007(7)
C40 0.047(8) 0.044(8) 0.044(8) 0.006(7) -0.012(7) -0.028(7)
C41 0.043(8) 0.044(8) 0.042(8) 0.001(7) 0.004(7) -0.020(7)
C42 0.044(9) 0.054(9) 0.061(9) -0.006(7) -0.011(7) -0.022(7)
C44 0.060(10) 0.061(10) 0.057(9) 0.031(8) -0.026(8) -0.043(8)
C45 0.055(9) 0.054(9) 0.053(9) 0.006(7) -0.019(8) -0.025(7)
C47 0.024(7) 0.036(7) 0.040(7) 0.003(6) 0.007(6) -0.015(6)
C48 0.046(8) 0.034(7) 0.027(7) 0.002(6) 0.001(6) -0.014(6)
C49 0.039(8) 0.046(8) 0.036(7) -0.002(6) -0.002(6) -0.010(6)
C50 0.036(8) 0.052(9) 0.060(9) -0.008(7) 0.001(7) -0.028(7)
C51 0.052(9) 0.029(7) 0.036(8) 0.007(6) 0.001(7) -0.010(6)
C52 0.037(8) 0.035(7) 0.056(9) -0.009(7) -0.007(7) -0.010(6)
C53 0.043(8) 0.027(7) 0.045(8) -0.008(6) -0.003(7) -0.004(6)
C54 0.051(9) 0.030(7) 0.042(8) -0.016(6) 0.002(7) -0.005(6)
C55 0.055(9) 0.039(8) 0.047(8) -0.011(7) -0.008(7) -0.004(7)
C56 0.054(9) 0.032(8) 0.053(9) -0.019(7) 0.005(7) 0.015(6)
C57 0.069(10) 0.025(7) 0.060(10) -0.007(7) 0.002(8) -0.001(7)
C58 0.061(10) 0.041(8) 0.037(8) -0.001(7) -0.009(7) -0.017(7)

loop_
_atom_type_symbol
_atom_type_description
_atom_type_scat_dispersion_real
_atom_type_scat_dispersion_imag
_atom_type_scat_source
C C 0.0033 0.0016 'International Tables Vol C Tables 4.2.6.8 and 6.1.1.4'
H H 0.0000 0.0000 'International Tables Vol C Tables 4.2.6.8 and 6.1.1.4'
N N 0.0061 0.0033 'International Tables Vol C Tables 4.2.6.8 and 6.1.1.4'
O O 0.0106 0.0060 'International Tables Vol C Tables 4.2.6.8 and 6.1.1.4'
Cl Cl 0.1484 0.1585 'International Tables Vol C Tables 4.2.6.8 and 6.1.1.4'
W W -0.8490 6.8722 'International Tables Vol C Tables 4.2.6.8 and 6.1.1.4'

loop_
_geom_angle_atom_site_label_1
_geom_angle_atom_site_label_2
_geom_angle_atom_site_label_3
_geom_angle
_geom_angle_site_symmetry_1
_geom_angle_site_symmetry_3
_geom_angle_publ_flag
O1 W1 N1 104.7(3) . . y
O1 W1 N2 90.2(3) . . y
N1 W1 N2 89.1(3) . . y
O1 W1 N4 88.0(3) . . y
N1 W1 N4 90.1(3) . . y
N2 W1 N4 177.8(4) . . y
O1 W1 N7 93.4(3) . . y
N1 W1 N7 161.8(4) . . y
N2 W1 N7 91.9(3) . . y
N4 W1 N7 89.5(3) . . y
O1 W1 N6 153.5(3) . . y
N1 W1 N6 101.8(4) . . y
N2 W1 N6 90.7(4) . . y
N4 W1 N6 91.5(3) . . y
N7 W1 N6 60.1(4) . . y
O1 W1 W2 52.5(2) . . y
N1 W1 W2 52.3(3) . . y
N2 W1 W2 88.9(3) . . y
N4 W1 W2 89.0(2) . . y
N7 W1 W2 145.8(3) . . y
N6 W1 W2 154.1(2) . . y
O1 W1 C33 122.9(4) . . y
N1 W1 C33 132.3(4) . . y
N2 W1 C33 90.7(4) . . y
N4 W1 C33 91.3(4) . . y
N7 W1 C33 29.5(4) . . n
N6 W1 C33 30.6(4) . . n
W2 W1 C33 175.4(3) . . y
O1 W2 N1 105.4(3) . . y
O1 W2 N5 87.9(3) . . y
N1 W2 N5 89.9(4) . . y
O1 W2 N3 88.3(3) . . y
N1 W2 N3 91.1(4) . . y
N5 W2 N3 176.1(3) . . y
O1 W2 N9 95.0(3) . . y
N1 W2 N9 159.4(3) . . y
N5 W2 N9 87.7(4) . . y
N3 W2 N9 92.7(4) . . y
O1 W2 N8 155.1(3) . . y
N1 W2 N8 99.5(3) . . y
N5 W2 N8 93.7(3) . . y
N3 W2 N8 89.8(3) . . y
N9 W2 N8 60.3(3) . . y
O1 W2 W1 52.1(2) . . y
N1 W2 W1 53.2(2) . . y
N5 W2 W1 88.6(2) . . y
N3 W2 W1 88.9(2) . . y
N9 W2 W1 147.1(2) . . y
N8 W2 W1 152.7(2) . . y
O1 W2 C46 125.3(3) . . y
N1 W2 C46 129.4(3) . . y
N5 W2 C46 91.0(3) . . y
N3 W2 C46 91.3(3) . . y
N9 W2 C46 30.3(3) . . n
N8 W2 C46 29.9(3) . . n
W1 W2 C46 177.4(2) . . y
W1 O1 W2 75.4(3) . . y
C1 N1 W2 138.5(7) . . y
C1 N1 W1 146.4(8) . . y
W2 N1 W1 74.5(3) . . y
C7 N2 C8 114.5(10) . . y
C7 N2 W1 121.1(8) . . y
C8 N2 W1 124.2(8) . . y
C7 N3 C14 114.5(10) . . y
C7 N3 W2 119.5(9) . . y
C14 N3 W2 125.9(7) . . y
C20 N4 C21 117.0(10) . . y
C20 N4 W1 119.4(9) . . y
C21 N4 W1 122.8(7) . . y
C20 N5 C27 115.8(10) . . y
C20 N5 W2 121.0(7) . . y
C27 N5 W2 122.9(8) . . y
C33 N6 C34 123.4(10) . . y
C33 N6 W1 90.9(8) . . y
C34 N6 W1 145.4(7) . . y
C33 N7 C40 127.9(11) . . y
C33 N7 W1 93.0(8) . . y
C40 N7 W1 139.0(9) . . y
C46 N8 C47 120.1(9) . . y
C46 N8 W2 92.7(6) . . y
C47 N8 W2 147.1(7) . . y
C46 N9 C53 124.0(10) . . y
C46 N9 W2 93.0(7) . . y
C53 N9 W2 143.0(7) . . y
N1 C1 C6 120.3(10) . . n
N1 C1 C2 122.6(10) . . n
C6 C1 C2 117.1(11) . . n
C3 C2 C1 121.4(12) . . n
C4 C3 C2 123.7(13) . . n
C4 C3 Cl1 118.2(11) . . n
C2 C3 Cl1 118.0(11) . . n
C3 C4 C5 115.2(13) . . n
C6 C5 C4 122.6(12) . . n
C6 C5 Cl2 117.8(11) . . n
C4 C5 Cl2 119.5(11) . . n
C1 C6 C5 119.9(12) . . n
N2 C7 N3 121.3(11) . . y
C13 C8 C9 120.6(10) . . n
C13 C8 N2 120.0(10) . . n
C9 C8 N2 119.1(10) . . n
C8 C9 C10 119.1(11) . . n
C11 C10 C9 120.3(11) . . n
C11 C10 Cl3 120.0(9) . . n
C9 C10 Cl3 119.7(10) . . n
C12 C11 C10 119.0(11) . . n
C11 C12 C13 122.2(11) . . n
C11 C12 Cl4 119.3(9) . . n
C13 C12 Cl4 118.4(10) . . n
C8 C13 C12 118.7(11) . . n
C19 C14 C15 118.5(12) . . n
C19 C14 N3 121.4(11) . . n
C15 C14 N3 120.0(12) . . n
C16 C15 C14 119.7(13) . . n
C17 C16 C15 122.5(13) . . n
C17 C16 Cl5 117.2(12) . . n
C15 C16 Cl5 120.3(12) . . n
C16 C17 C18 118.4(13) . . n
C17 C18 C19 121.7(14) . . n
C17 C18 Cl6 120.8(12) . . n
C19 C18 Cl6 117.4(12) . . n
C18 C19 C14 119.1(13) . . n
N4 C20 N5 121.8(11) . . y
C26 C21 C22 119.3(13) . . n
C26 C21 N4 122.9(13) . . n
C22 C21 N4 117.7(12) . . n
C21 C22 C23 122.0(14) . . n
C24 C23 C22 118.4(15) . . n
C24 C23 Cl7 118.9(12) . . n
C22 C23 Cl7 122.7(13) . . n
C25 C24 C23 118.3(14) . . n
C26 C25 C24 121.8(15) . . n
C26 C25 Cl8 119.6(14) . . n
C24 C25 Cl8 118.6(12) . . n
C21 C26 C25 120.1(15) . . n
C28 C27 C32 122.2(11) . . n
C28 C27 N5 118.2(11) . . n
C32 C27 N5 119.7(10) . . n
C27 C28 C29 118.3(13) . . n
C28 C29 C30 120.6(13) . . n
C28 C29 Cl9 119.6(13) . . n
C30 C29 Cl9 119.8(11) . . n
C31 C30 C29 118.5(13) . . n
C30 C31 C32 123.0(14) . . n
C30 C31 Cl10 119.4(12) . . n
C32 C31 Cl10 117.6(13) . . n
C31 C32 C27 117.5(13) . . n
N7 C33 N6 116.0(11) . . y
N7 C33 W1 57.5(6) . . n
N6 C33 W1 58.6(6) . . n
C39 C34 N6 122.7(11) . . n
C39 C34 C35 117.7(12) . . n
N6 C34 C35 119.6(10) . . n
C36 C35 C34 121.0(11) . . n
C35 C36 C37 120.9(13) . . n
C35 C36 Cl12 120.5(10) . . n
C37 C36 Cl12 118.5(11) . . n
C38 C37 C36 117.7(13) . . n
C39 C38 C37 122.3(12) . . n
C39 C38 Cl11 119.1(10) . . n
C37 C38 Cl11 118.6(11) . . n
C38 C39 C34 120.4(12) . . n
C41 C40 C45 120.4(12) . . n
C41 C40 N7 119.4(10) . . n
C45 C40 N7 120.1(13) . . n
C40 C41 C42 119.3(12) . . n
C43 C42 C41 123.2(14) . . n
C43 C42 Cl14 118.0(11) . . n
C41 C42 Cl14 118.8(10) . . n
C42 C43 C44 115.3(13) . . n
C45 C44 C43 124.8(12) . . n
C45 C44 Cl13 117.2(12) . . n
C43 C44 Cl13 118.0(11) . . n
C44 C45 C40 116.9(14) . . n
N8 C46 N9 114.1(10) . . y
N8 C46 W2 57.4(5) . . n
N9 C46 W2 56.7(6) . . n
C48 C47 C52 119.3(10) . . n
C48 C47 N8 120.1(10) . . n
C52 C47 N8 120.6(10) . . n
C49 C48 C47 120.0(11) . . n
C48 C49 C50 122.5(12) . . n
C48 C49 Cl15 118.9(9) . . n
C50 C49 Cl15 118.5(9) . . n
C51 C50 C49 116.5(11) . . n
C50 C51 C52 122.9(11) . . n
C50 C51 Cl16 118.9(9) . . n
C52 C51 Cl16 118.1(10) . . n
C51 C52 C47 118.7(11) . . n
C58 C53 N9 123.2(11) . . n
C58 C53 C54 119.5(12) . . n
N9 C53 C54 117.2(10) . . n
C55 C54 C53 118.5(11) . . n
C56 C55 C54 120.9(12) . . n
C56 C55 Cl17 120.5(11) . . n
C54 C55 Cl17 118.6(10) . . n
C57 C56 C55 119.0(12) . . n
C58 C57 C56 122.2(12) . . n
C58 C57 Cl18 119.3(10) . . n
C56 C57 Cl18 118.4(11) . . n
C57 C58 C53 119.8(12) . . n

loop_
_geom_bond_atom_site_label_1
_geom_bond_atom_site_label_2
_geom_bond_distance
_geom_bond_site_symmetry_2
_geom_bond_publ_flag
W1 O1 1.956(8) . y
W1 N1 1.993(9) . y
W1 N2 2.107(10) . y
W1 N4 2.132(9) . y
W1 N7 2.170(9) . y
W1 N6 2.193(9) . y
W1 W2 2.3972(9) . y
W1 C33 2.570(13) . y
W2 O1 1.964(7) . y
W2 N1 1.968(9) . y
W2 N5 2.107(9) . y
W2 N3 2.136(10) . y
W2 N9 2.188(9) . y
W2 N8 2.205(8) . y
W2 C46 2.615(11) . y
Cl1 C3 1.732(13) . n
Cl2 C5 1.742(14) . n
Cl3 C10 1.714(12) . n
Cl4 C12 1.756(12) . n
Cl5 C16 1.725(14) . n
Cl6 C18 1.725(16) . n
Cl7 C23 1.707(16) . n
Cl8 C25 1.740(16) . n
Cl9 C29 1.732(14) . n
Cl10 C31 1.728(15) . n
Cl11 C38 1.740(12) . n
Cl12 C36 1.738(14) . n
Cl13 C44 1.765(12) . n
Cl14 C42 1.729(15) . n
Cl15 C49 1.743(12) . n
Cl16 C51 1.750(11) . n
Cl17 C55 1.733(13) . n
Cl18 C57 1.742(13) . n
N1 C1 1.387(14) . y
N2 C7 1.327(14) . y
N2 C8 1.473(13) . y
N3 C7 1.332(14) . y
N3 C14 1.429(15) . y
N4 C20 1.322(13) . y
N4 C21 1.427(15) . y
N5 C20 1.321(14) . y
N5 C27 1.465(13) . y
N6 C33 1.307(14) . y
N6 C34 1.406(15) . y
N7 C33 1.269(15) . y
N7 C40 1.428(15) . y
N8 C46 1.306(13) . y
N8 C47 1.410(13) . y
N9 C46 1.322(13) . y
N9 C53 1.399(14) . y
C1 C6 1.387(16) . n
C1 C2 1.404(15) . n
C2 C3 1.360(17) . n
C3 C4 1.356(18) . n
C4 C5 1.418(19) . n
C5 C6 1.390(17) . n
C8 C13 1.373(15) . n
C8 C9 1.385(16) . n
C9 C10 1.392(16) . n
C10 C11 1.387(16) . n
C11 C12 1.350(16) . n
C12 C13 1.385(15) . n
C14 C19 1.399(17) . n
C14 C15 1.410(17) . n
C15 C16 1.381(17) . n
C16 C17 1.353(19) . n
C17 C18 1.38(2) . n
C18 C19 1.399(17) . n
C21 C26 1.356(17) . n
C21 C22 1.372(18) . n
C22 C23 1.393(18) . n
C23 C24 1.40(2) . n
C24 C25 1.39(2) . n
C25 C26 1.375(18) . n
C27 C28 1.378(16) . n
C27 C32 1.374(17) . n
C28 C29 1.381(17) . n
C29 C30 1.39(2) . n
C30 C31 1.36(2) . n
C31 C32 1.367(18) . n
C34 C39 1.388(16) . n
C34 C35 1.408(17) . n
C35 C36 1.336(17) . n
C36 C37 1.401(18) . n
C37 C38 1.367(19) . n
C38 C39 1.347(18) . n
C40 C41 1.377(17) . n
C40 C45 1.408(16) . n
C41 C42 1.389(17) . n
C42 C43 1.376(18) . n
C43 C44 1.39(2) . n
C44 C45 1.385(19) . n
C47 C48 1.366(15) . n
C47 C52 1.409(15) . n
C48 C49 1.355(15) . n
C49 C50 1.394(16) . n
C50 C51 1.365(16) . n
C51 C52 1.368(16) . n
C53 C58 1.388(16) . n
C53 C54 1.406(16) . n
C54 C55 1.385(17) . n
C55 C56 1.374(17) . n
C56 C57 1.369(17) . n
C57 C58 1.342(18) . n
